data_7223357
loop_
_publ_author_name
'Hidalgo, Paulina I.'
'Leal, Sergio'
'Jim\'enez, Claudio A.'
'V\"ohringer-Martinez, Esteban'
'Herrera, B\'arbara'
'Pas\'an, Jorge'
'Ruiz-P\'erez, Catalina'
'Bruce, Duncan W.'

_publ_section_title
;
 Extending the halogen-bonded supramolecular synthon concept to
 1,3,4-oxadiazole derivatives
;
_journal_issue 1
_journal_name_full CrystEngComm
_journal_page_first 42
_journal_paper_doi 10.1039/C5CE02154E
_journal_volume 18
_journal_year 2016
_chemical_formula_sum 'C26 H23 F3 I3 N3 O2'
_chemical_formula_weight 847.17
_chemical_name_systematic
;
 ?
;
_space_group_crystal_system triclinic
_space_group_IT_number 2
_space_group_name_Hall '-P 1'
_space_group_name_H-M_alt 'P -1'
_symmetry_space_group_name_Hall '-P 1'
_symmetry_space_group_name_H-M 'P -1'
_atom_sites_solution_hydrogens geom
_audit_creation_method SHELXL-97
_audit_update_record
;
2015-07-01 deposited with the CCDC.
2015-11-13 downloaded from the CCDC.
;
_cell_angle_alpha 82.220(2)
_cell_angle_beta 81.567(2)
_cell_angle_gamma 89.177(2)
_cell_formula_units_Z 4
_cell_length_a 10.0662(2)
_cell_length_b 14.4987(3)
_cell_length_c 20.6364(5)
_cell_measurement_reflns_used 11336
_cell_measurement_temperature 293(2)
_cell_measurement_theta_max 73.4980
_cell_measurement_theta_min 3.9580
_cell_volume 2951.78(11)
_computing_cell_refinement
;
CrysAlisPro, Agilent Technologies,
Version 1.171.36.28 (release 01-02-2013 CrysAlis171 .NET)
(compiled Feb  1 2013,16:14:44)
;
_computing_data_collection
;
CrysAlisPro, Agilent Technologies,
Version 1.171.36.28 (release 01-02-2013 CrysAlis171 .NET)
(compiled Feb  1 2013,16:14:44)
;
_computing_data_reduction
;
CrysAlisPro, Agilent Technologies,
Version 1.171.36.28 (release 01-02-2013 CrysAlis171 .NET)
(compiled Feb  1 2013,16:14:44)
;
_computing_structure_refinement 'SHELXL-2013 (Sheldrick, 2013)'
_computing_structure_solution 'SHELXS-2013 (Sheldrick, 2013)'
_diffrn_ambient_temperature 293(2)
_diffrn_detector_area_resol_mean 5.2977
_diffrn_measured_fraction_theta_full 0.999
_diffrn_measured_fraction_theta_max 0.969
_diffrn_measurement_device_type 'SuperNova, Dual, Cu at zero, Atlas'
_diffrn_radiation_monochromator mirror
_diffrn_radiation_source 'SuperNova (Cu) X-ray Source'
_diffrn_radiation_type CuK\a
_diffrn_radiation_wavelength 1.54184
_diffrn_reflns_av_R_equivalents 0.0505
_diffrn_reflns_av_unetI/netI 0.0570
_diffrn_reflns_laue_measured_fraction_full 0.999
_diffrn_reflns_laue_measured_fraction_max 0.969
_diffrn_reflns_limit_h_max 12
_diffrn_reflns_limit_h_min -11
_diffrn_reflns_limit_k_max 17
_diffrn_reflns_limit_k_min -17
_diffrn_reflns_limit_l_max 20
_diffrn_reflns_limit_l_min -25
_diffrn_reflns_number 22644
_diffrn_reflns_point_group_measured_fraction_full 0.999
_diffrn_reflns_point_group_measured_fraction_max 0.969
_diffrn_reflns_theta_full 67.684
_diffrn_reflns_theta_max 73.808
_diffrn_reflns_theta_min 3.076
_exptl_absorpt_coefficient_mu 25.351
_exptl_absorpt_correction_T_max 0.393
_exptl_absorpt_correction_T_min 0.056
_exptl_absorpt_correction_type gaussian
_exptl_absorpt_process_details
;
CrysAlisPro, Agilent Technologies,
Version 1.171.36.28 (release 01-02-2013 CrysAlis171 .NET)
(compiled Feb  1 2013,16:14:44)
Numerical absorption correction based on gaussian integration over
            a multifaceted crystal model
;
_exptl_crystal_colour colourless
_exptl_crystal_density_diffrn 1.906
_exptl_crystal_description prism
_exptl_crystal_F_000 1608
_exptl_crystal_size_max 0.4500
_exptl_crystal_size_mid 0.2197
_exptl_crystal_size_min 0.2000
_refine_diff_density_max 1.675
_refine_diff_density_min -2.606
_refine_diff_density_rms 0.183
_refine_ls_extinction_coef 0.00029(4)
_refine_ls_extinction_expression Fc^*^=kFc[1+0.001xFc^2^\l^3^/sin(2\q)]^-1/4^
_refine_ls_extinction_method SHELXL
_refine_ls_goodness_of_fit_ref 1.024
_refine_ls_hydrogen_treatment constr
_refine_ls_matrix_type full
_refine_ls_number_parameters 668
_refine_ls_number_reflns 11582
_refine_ls_number_restraints 0
_refine_ls_restrained_S_all 1.024
_refine_ls_R_factor_all 0.0684
_refine_ls_R_factor_gt 0.0577
_refine_ls_shift/su_max 0.001
_refine_ls_shift/su_mean 0.000
_refine_ls_structure_factor_coef Fsqd
_refine_ls_weighting_details 'w=1/[\s^2^(Fo^2^)+(0.1016P)^2^+2.9452P] where P=(Fo^2^+2Fc^2^)/3'
_refine_ls_weighting_scheme calc
_refine_ls_wR_factor_gt 0.1536
_refine_ls_wR_factor_ref 0.1694
_reflns_Friedel_coverage 0.000
_reflns_number_gt 9443
_reflns_number_total 11582
_reflns_threshold_expression 'I > 2\s(I)'
_cod_data_source_file c5ce02154e2.cif
_cod_data_source_block compound_2
_cod_depositor_comments 'Adding full bibliography for 7223353--7223358.cif.'
_cod_database_code 7223357
_shelx_space_group_comment
;
The symmetry employed for this shelxl refinement is uniquely defined
by the following loop, which should always be used as a source of
symmetry information in preference to the above space-group names.
They are only intended as comments.
;

loop_
_space_group_symop_operation_xyz
'x, y, z'
'-x, -y, -z'

loop_
_atom_site_label
_atom_site_type_symbol
_atom_site_fract_x
_atom_site_fract_y
_atom_site_fract_z
_atom_site_U_iso_or_equiv
_atom_site_adp_type
_atom_site_occupancy
_atom_site_site_symmetry_order
_atom_site_calc_flag
_atom_site_refinement_flags_posn
_atom_site_refinement_flags_adp
C1 C 0.7205(7) 0.1586(4) 0.6154(4) 0.0438(14) Uani 1 1 d . .
C2 C 0.6262(6) 0.2099(4) 0.5833(3) 0.0400(13) Uani 1 1 d . .
C3 C 0.5739(6) 0.2919(4) 0.6038(3) 0.0362(12) Uani 1 1 d . .
C4 C 0.6178(6) 0.3211(4) 0.6575(3) 0.0377(12) Uani 1 1 d . .
C5 C 0.7100(6) 0.2711(4) 0.6912(3) 0.0386(12) Uani 1 1 d . .
C6 C 0.7604(7) 0.1919(4) 0.6686(3) 0.0440(14) Uani 1 1 d . .
C7 C 0.6661(6) 0.2583(4) 0.1639(3) 0.0400(13) Uani 1 1 d . .
C8 C 0.5695(6) 0.3091(4) 0.1328(3) 0.0386(12) Uani 1 1 d . .
C9 C 0.5112(6) 0.3871(4) 0.1557(3) 0.0386(12) Uani 1 1 d . .
C10 C 0.5524(6) 0.4143(4) 0.2109(3) 0.0409(13) Uani 1 1 d . .
C11 C 0.6454(6) 0.3650(4) 0.2436(3) 0.0408(13) Uani 1 1 d . .
C12 C 0.7027(6) 0.2885(4) 0.2184(3) 0.0398(13) Uani 1 1 d . .
C13 C -0.1290(8) 0.8209(6) 0.4934(5) 0.063(2) Uani 1 1 d . .
H13 H -0.1958 0.8460 0.4696 0.075 Uiso 1 1 calc R U
C14 C -0.0648(8) 0.7423(6) 0.4745(4) 0.0578(18) Uani 1 1 d . .
H14 H -0.0904 0.7140 0.4403 0.069 Uiso 1 1 calc R U
C15 C 0.0393(6) 0.7059(4) 0.5075(3) 0.0378(12) Uani 1 1 d . .
C16 C 0.0687(7) 0.7512(5) 0.5583(4) 0.0532(17) Uani 1 1 d . .
H16 H 0.1372 0.7292 0.5819 0.064 Uiso 1 1 calc R U
C17 C -0.0024(9) 0.8285(5) 0.5742(4) 0.0586(19) Uani 1 1 d . .
H17 H 0.0205 0.8579 0.6084 0.070 Uiso 1 1 calc R U
C18 C 0.1119(6) 0.6221(4) 0.4919(3) 0.0384(12) Uani 1 1 d . .
C19 C 0.1743(5) 0.5090(4) 0.4392(3) 0.0369(12) Uani 1 1 d . .
C20 C 0.1819(6) 0.4492(4) 0.3884(3) 0.0396(13) Uani 1 1 d . .
C21 C 0.0885(7) 0.4530(5) 0.3441(3) 0.0477(15) Uani 1 1 d . .
H21 H 0.0218 0.4981 0.3452 0.057 Uiso 1 1 calc R U
C22 C 0.0940(8) 0.3913(6) 0.2995(4) 0.0545(17) Uani 1 1 d . .
H22 H 0.0301 0.3937 0.2711 0.065 Uiso 1 1 calc R U
C23 C 0.1955(8) 0.3244(6) 0.2964(4) 0.0542(17) Uani 1 1 d . .
C24 C 0.2894(7) 0.3198(6) 0.3397(4) 0.0547(17) Uani 1 1 d . .
H24 H 0.3562 0.2748 0.3383 0.066 Uiso 1 1 calc R U
C25 C 0.2832(7) 0.3817(5) 0.3847(4) 0.0502(16) Uani 1 1 d . .
H25 H 0.3471 0.3790 0.4131 0.060 Uiso 1 1 calc R U
C29 C 0.2804(9) 0.1910(7) 0.2500(5) 0.067(2) Uani 1 1 d . .
H29A H 0.2642 0.1498 0.2915 0.080 Uiso 1 1 calc R U
H29B H 0.3722 0.2137 0.2437 0.080 Uiso 1 1 calc R U
C30 C 0.2579(11) 0.1386(9) 0.1926(6) 0.084(3) Uani 1 1 d . .
H30A H 0.1652 0.1178 0.1985 0.101 Uiso 1 1 calc R U
H30B H 0.2754 0.1800 0.1512 0.101 Uiso 1 1 calc R U
C31 C 0.3509(11) 0.0553(7) 0.1903(5) 0.074(2) Uani 1 1 d . .
H31A H 0.4420 0.0757 0.1908 0.089 Uiso 1 1 calc R U
H31B H 0.3254 0.0109 0.2296 0.089 Uiso 1 1 calc R U
C32 C 0.3473(11) 0.0082(9) 0.1306(5) 0.083(3) Uani 1 1 d . .
H32A H 0.3734 0.0531 0.0916 0.099 Uiso 1 1 calc R U
H32B H 0.2554 -0.0106 0.1300 0.099 Uiso 1 1 calc R U
C33 C 0.4368(11) -0.0768(8) 0.1259(6) 0.082(3) Uani 1 1 d . .
H33A H 0.5288 -0.0573 0.1252 0.098 Uiso 1 1 calc R U
H33B H 0.4126 -0.1204 0.1658 0.098 Uiso 1 1 calc R U
C34 C 0.4320(13) -0.1266(10) 0.0683(7) 0.101(4) Uani 1 1 d . .
H34A H 0.4584 -0.0837 0.0283 0.121 Uiso 1 1 calc R U
H34B H 0.3399 -0.1454 0.0683 0.121 Uiso 1 1 calc R U
C35 C 0.5198(13) -0.2115(10) 0.0660(8) 0.113(5) Uani 1 1 d . .
H35A H 0.5103 -0.2396 0.0274 0.169 Uiso 1 1 calc R U
H35B H 0.4933 -0.2553 0.1049 0.169 Uiso 1 1 calc R U
H35C H 0.6118 -0.1936 0.0644 0.169 Uiso 1 1 calc R U
C36 C 1.0408(9) 0.0703(5) -0.1178(5) 0.063(2) Uani 1 1 d . .
H36 H 1.0237 0.0427 -0.1539 0.075 Uiso 1 1 calc R U
C37 C 0.9714(8) 0.1490(5) -0.1050(4) 0.0541(17) Uani 1 1 d . .
H37 H 0.9080 0.1732 -0.1311 0.065 Uiso 1 1 calc R U
C38 C 0.9982(6) 0.1922(4) -0.0516(3) 0.0379(12) Uani 1 1 d . .
C39 C 1.0912(8) 0.1518(6) -0.0144(4) 0.0568(18) Uani 1 1 d . .
H39 H 1.1115 0.1775 0.0219 0.068 Uiso 1 1 calc R U
C40 C 1.1549(9) 0.0705(6) -0.0327(5) 0.065(2) Uani 1 1 d . .
H40 H 1.2183 0.0435 -0.0075 0.078 Uiso 1 1 calc R U
C41 C 0.9255(6) 0.2766(4) -0.0363(3) 0.0361(12) Uani 1 1 d . .
C42 C 0.8662(6) 0.3914(4) 0.0150(3) 0.0340(11) Uani 1 1 d . .
C43 C 0.8667(6) 0.4543(4) 0.0639(3) 0.0384(12) Uani 1 1 d . .
C44 C 0.7686(7) 0.5231(5) 0.0669(4) 0.0464(14) Uani 1 1 d . .
H44 H 0.7057 0.5272 0.0378 0.056 Uiso 1 1 calc R U
C45 C 0.7634(7) 0.5860(5) 0.1128(4) 0.0517(16) Uani 1 1 d . .
H45 H 0.6976 0.6317 0.1147 0.062 Uiso 1 1 calc R U
C46 C 0.8585(7) 0.5789(5) 0.1557(3) 0.0486(15) Uani 1 1 d . .
C47 C 0.9583(8) 0.5114(5) 0.1508(4) 0.0515(16) Uani 1 1 d . .
H47 H 1.0246 0.5091 0.1780 0.062 Uiso 1 1 calc R U
C48 C 0.9604(7) 0.4493(5) 0.1073(4) 0.0472(14) Uani 1 1 d . .
H48 H 1.0251 0.4029 0.1065 0.057 Uiso 1 1 calc R U
C49 C 0.7628(9) 0.7047(6) 0.2098(4) 0.061(2) Uani 1 1 d . .
H49A H 0.6751 0.6751 0.2217 0.073 Uiso 1 1 calc R U
H49B H 0.7629 0.7459 0.1686 0.073 Uiso 1 1 calc R U
C50 C 0.7903(11) 0.7593(7) 0.2630(5) 0.074(3) Uani 1 1 d . .
H50A H 0.8826 0.7813 0.2537 0.088 Uiso 1 1 calc R U
H50B H 0.7795 0.7189 0.3050 0.088 Uiso 1 1 calc R U
C51 C 0.6964(10) 0.8427(6) 0.2687(4) 0.066(2) Uani 1 1 d . .
H51A H 0.7085 0.8831 0.2268 0.079 Uiso 1 1 calc R U
H51B H 0.6043 0.8204 0.2768 0.079 Uiso 1 1 calc R U
C52 C 0.7181(12) 0.8993(7) 0.3227(5) 0.080(3) Uani 1 1 d . .
H52A H 0.7023 0.8595 0.3648 0.096 Uiso 1 1 calc R U
H52B H 0.8113 0.9193 0.3156 0.096 Uiso 1 1 calc R U
C53 C 0.6311(11) 0.9825(7) 0.3265(5) 0.073(2) Uani 1 1 d . .
H53A H 0.5382 0.9620 0.3348 0.088 Uiso 1 1 calc R U
H53B H 0.6450 1.0210 0.2838 0.088 Uiso 1 1 calc R U
C54 C 0.6529(19) 1.0419(11) 0.3783(7) 0.122(5) Uani 1 1 d . .
H54A H 0.7452 1.0640 0.3697 0.146 Uiso 1 1 calc R U
H54B H 0.6404 1.0036 0.4211 0.146 Uiso 1 1 calc R U
C55 C 0.5608(17) 1.1247(9) 0.3814(8) 0.119(5) Uani 1 1 d . .
H55A H 0.5804 1.1592 0.4155 0.178 Uiso 1 1 calc R U
H55B H 0.4691 1.1036 0.3911 0.178 Uiso 1 1 calc R U
H55C H 0.5742 1.1641 0.3397 0.178 Uiso 1 1 calc R U
F1 F 0.5854(5) 0.1802(3) 0.5310(2) 0.0662(12) Uani 1 1 d . .
F2 F 0.5671(5) 0.3992(3) 0.6783(2) 0.0571(10) Uani 1 1 d . .
F3 F 0.8521(5) 0.1422(3) 0.6995(3) 0.0653(12) Uani 1 1 d . .
F4 F 0.5321(5) 0.2811(3) 0.0790(2) 0.0616(11) Uani 1 1 d . .
F5 F 0.4979(5) 0.4910(3) 0.2330(2) 0.0599(11) Uani 1 1 d . .
F6 F 0.7963(4) 0.2417(3) 0.2493(2) 0.0600(11) Uani 1 1 d . .
I1 I 0.79408(5) 0.03341(3) 0.58310(2) 0.05245(15) Uani 1 1 d . .
I2 I 0.43278(4) 0.37082(3) 0.55482(2) 0.04732(14) Uani 1 1 d . .
I3 I 0.76866(7) 0.31793(4) 0.77446(3) 0.07152(19) Uani 1 1 d . .
I4 I 0.75169(4) 0.13891(3) 0.12691(2) 0.04890(14) Uani 1 1 d . .
I5 I 0.37738(5) 0.47002(4) 0.10439(2) 0.05333(15) Uani 1 1 d . .
I6 I 0.69588(5) 0.40799(4) 0.33023(3) 0.05685(15) Uani 1 1 d . .
N1 N -0.1022(7) 0.8633(4) 0.5431(3) 0.0572(15) Uani 1 1 d . .
N2 N 0.1941(6) 0.5750(4) 0.5252(3) 0.0485(13) Uani 1 1 d . .
N3 N 0.2355(6) 0.5005(4) 0.4915(3) 0.0479(13) Uani 1 1 d . .
N4 N 1.1311(7) 0.0305(4) -0.0823(4) 0.0580(16) Uani 1 1 d . .
N5 N 0.8322(6) 0.3168(4) -0.0653(3) 0.0485(13) Uani 1 1 d . .
N6 N 0.7929(6) 0.3923(4) -0.0311(3) 0.0503(14) Uani 1 1 d . .
O1 O 0.0922(4) 0.5853(3) 0.4372(2) 0.0397(9) Uani 1 1 d . .
O2 O 0.1909(7) 0.2655(5) 0.2508(3) 0.0751(17) Uani 1 1 d . .
O3 O 0.9554(4) 0.3192(3) 0.0143(2) 0.0379(9) Uani 1 1 d . .
O4 O 0.8632(6) 0.6362(4) 0.2016(3) 0.0649(14) Uani 1 1 d . .

loop_
_atom_site_aniso_label
_atom_site_aniso_U_11
_atom_site_aniso_U_22
_atom_site_aniso_U_33
_atom_site_aniso_U_23
_atom_site_aniso_U_13
_atom_site_aniso_U_12
C1 0.053(3) 0.026(3) 0.050(4) 0.003(2) -0.006(3) 0.010(2)
C2 0.053(3) 0.030(3) 0.040(3) -0.004(2) -0.017(3) 0.017(2)
C3 0.041(3) 0.028(3) 0.039(3) 0.006(2) -0.015(2) 0.012(2)
C4 0.045(3) 0.026(3) 0.044(3) -0.003(2) -0.015(2) 0.006(2)
C5 0.050(3) 0.028(3) 0.041(3) -0.004(2) -0.018(2) 0.012(2)
C6 0.050(3) 0.035(3) 0.047(3) 0.007(3) -0.018(3) 0.004(3)
C7 0.049(3) 0.029(3) 0.040(3) -0.007(2) 0.000(2) 0.009(2)
C8 0.049(3) 0.035(3) 0.035(3) -0.009(2) -0.016(2) 0.010(2)
C9 0.047(3) 0.035(3) 0.036(3) -0.002(2) -0.016(2) 0.015(2)
C10 0.049(3) 0.028(3) 0.048(3) -0.013(2) -0.013(3) 0.016(2)
C11 0.047(3) 0.038(3) 0.042(3) -0.007(3) -0.023(3) 0.015(2)
C12 0.042(3) 0.034(3) 0.043(3) -0.001(2) -0.012(2) 0.017(2)
C13 0.069(5) 0.048(4) 0.073(5) -0.006(4) -0.026(4) 0.032(4)
C14 0.064(4) 0.053(4) 0.060(4) -0.001(4) -0.027(3) 0.022(3)
C15 0.045(3) 0.030(3) 0.037(3) 0.001(2) -0.007(2) 0.007(2)
C16 0.057(4) 0.044(4) 0.059(4) 0.003(3) -0.021(3) 0.025(3)
C17 0.083(5) 0.042(4) 0.049(4) -0.002(3) -0.010(4) 0.017(4)
C18 0.041(3) 0.035(3) 0.037(3) 0.002(2) -0.008(2) 0.009(2)
C19 0.034(3) 0.031(3) 0.045(3) 0.004(2) -0.010(2) 0.010(2)
C20 0.037(3) 0.036(3) 0.042(3) 0.004(2) -0.003(2) 0.011(2)
C21 0.055(4) 0.045(3) 0.042(3) 0.002(3) -0.014(3) 0.018(3)
C22 0.061(4) 0.059(4) 0.047(4) -0.005(3) -0.025(3) 0.012(3)
C23 0.065(4) 0.055(4) 0.044(4) -0.008(3) -0.014(3) 0.007(3)
C24 0.053(4) 0.062(5) 0.050(4) -0.012(3) -0.011(3) 0.021(3)
C25 0.047(3) 0.057(4) 0.052(4) -0.021(3) -0.018(3) 0.021(3)
C29 0.075(5) 0.061(5) 0.064(5) -0.021(4) 0.002(4) 0.001(4)
C30 0.083(6) 0.095(8) 0.081(7) -0.037(6) -0.015(5) 0.000(6)
C31 0.088(6) 0.070(6) 0.067(6) -0.023(5) -0.008(5) -0.003(5)
C32 0.087(6) 0.100(8) 0.069(6) -0.040(6) -0.015(5) -0.006(6)
C33 0.094(7) 0.074(6) 0.085(7) -0.025(5) -0.020(5) -0.010(5)
C34 0.098(8) 0.113(10) 0.100(9) -0.050(8) -0.011(7) 0.002(7)
C35 0.106(9) 0.102(10) 0.142(13) -0.066(9) -0.008(8) 0.009(7)
C36 0.088(5) 0.040(4) 0.063(5) -0.020(3) -0.010(4) 0.013(4)
C37 0.068(4) 0.042(4) 0.056(4) -0.009(3) -0.019(3) 0.015(3)
C38 0.044(3) 0.028(3) 0.039(3) -0.001(2) -0.001(2) 0.004(2)
C39 0.062(4) 0.058(4) 0.054(4) -0.011(3) -0.023(3) 0.023(3)
C40 0.070(5) 0.054(4) 0.074(5) -0.003(4) -0.025(4) 0.029(4)
C41 0.046(3) 0.026(3) 0.036(3) -0.001(2) -0.006(2) 0.002(2)
C42 0.042(3) 0.023(2) 0.037(3) -0.002(2) -0.008(2) 0.009(2)
C43 0.041(3) 0.032(3) 0.041(3) 0.000(2) -0.005(2) -0.001(2)
C44 0.046(3) 0.045(3) 0.054(4) -0.017(3) -0.017(3) 0.009(3)
C45 0.049(3) 0.048(4) 0.062(4) -0.018(3) -0.013(3) 0.007(3)
C46 0.060(4) 0.045(4) 0.041(3) -0.007(3) -0.008(3) -0.003(3)
C47 0.063(4) 0.048(4) 0.051(4) -0.007(3) -0.032(3) 0.007(3)
C48 0.057(4) 0.040(3) 0.046(3) -0.005(3) -0.014(3) 0.013(3)
C49 0.070(5) 0.052(4) 0.060(5) -0.021(4) 0.003(4) -0.003(4)
C50 0.102(7) 0.064(5) 0.058(5) -0.024(4) -0.007(5) -0.004(5)
C51 0.085(6) 0.064(5) 0.050(4) -0.024(4) 0.001(4) -0.005(4)
C52 0.114(8) 0.066(6) 0.066(6) -0.026(5) -0.021(5) 0.009(5)
C53 0.104(7) 0.067(5) 0.053(5) -0.023(4) -0.009(4) -0.008(5)
C54 0.196(15) 0.096(9) 0.091(9) -0.046(8) -0.049(10) 0.036(10)
C55 0.182(14) 0.076(8) 0.105(10) -0.041(7) -0.019(10) 0.006(9)
F1 0.100(3) 0.053(3) 0.057(3) -0.021(2) -0.037(2) 0.031(2)
F2 0.080(3) 0.0359(19) 0.064(3) -0.0191(18) -0.030(2) 0.0240(19)
F3 0.076(3) 0.050(2) 0.075(3) 0.001(2) -0.042(2) 0.028(2)
F4 0.084(3) 0.061(3) 0.047(2) -0.020(2) -0.022(2) 0.016(2)
F5 0.076(3) 0.054(2) 0.060(3) -0.025(2) -0.032(2) 0.037(2)
F6 0.062(2) 0.060(3) 0.063(3) -0.013(2) -0.026(2) 0.037(2)
I1 0.0682(3) 0.0328(2) 0.0532(3) -0.00252(17) -0.0035(2) 0.01956(18)
I2 0.0517(2) 0.0428(2) 0.0504(2) -0.00136(18) -0.02293(18) 0.01685(17)
I3 0.1066(4) 0.0497(3) 0.0725(4) -0.0132(2) -0.0565(3) 0.0096(3)
I4 0.0607(3) 0.0327(2) 0.0497(2) -0.00679(17) 0.00399(18) 0.01245(17)
I5 0.0581(3) 0.0566(3) 0.0500(3) -0.0073(2) -0.02593(19) 0.0246(2)
I6 0.0626(3) 0.0601(3) 0.0582(3) -0.0225(2) -0.0315(2) 0.0205(2)
N1 0.068(4) 0.043(3) 0.061(4) -0.006(3) -0.013(3) 0.020(3)
N2 0.053(3) 0.046(3) 0.053(3) -0.014(3) -0.024(2) 0.020(2)
N3 0.050(3) 0.044(3) 0.055(3) -0.013(3) -0.022(2) 0.025(2)
N4 0.066(4) 0.045(3) 0.062(4) -0.009(3) -0.004(3) 0.023(3)
N5 0.065(3) 0.036(3) 0.051(3) -0.012(2) -0.027(3) 0.019(2)
N6 0.061(3) 0.036(3) 0.061(4) -0.009(3) -0.033(3) 0.022(2)
O1 0.042(2) 0.036(2) 0.041(2) -0.0024(17) -0.0098(17) 0.0124(17)
O2 0.102(5) 0.071(4) 0.061(4) -0.032(3) -0.022(3) 0.016(3)
O3 0.045(2) 0.0293(19) 0.040(2) -0.0025(17) -0.0117(17) 0.0084(16)
O4 0.083(4) 0.061(3) 0.060(3) -0.031(3) -0.023(3) 0.009(3)

loop_
_atom_type_symbol
_atom_type_description
_atom_type_scat_dispersion_real
_atom_type_scat_dispersion_imag
_atom_type_scat_source
C C 0.0181 0.0091 'International Tables Vol C Tables 4.2.6.8 and 6.1.1.4'
H H 0.0000 0.0000 'International Tables Vol C Tables 4.2.6.8 and 6.1.1.4'
F F 0.0727 0.0534 'International Tables Vol C Tables 4.2.6.8 and 6.1.1.4'
I I -0.3257 6.8362 'International Tables Vol C Tables 4.2.6.8 and 6.1.1.4'
N N 0.0311 0.0180 'International Tables Vol C Tables 4.2.6.8 and 6.1.1.4'
O O 0.0492 0.0322 'International Tables Vol C Tables 4.2.6.8 and 6.1.1.4'

loop_
_geom_angle_atom_site_label_1
_geom_angle_atom_site_label_2
_geom_angle_atom_site_label_3
_geom_angle
C6 C1 C2 117.5(6)
C6 C1 I1 122.5(5)
C2 C1 I1 120.0(5)
F1 C2 C3 119.0(5)
F1 C2 C1 119.3(6)
C3 C2 C1 121.7(6)
C4 C3 C2 117.8(5)
C4 C3 I2 120.2(4)
C2 C3 I2 122.0(5)
F2 C4 C3 118.5(5)
F2 C4 C5 119.4(6)
C3 C4 C5 122.0(6)
C6 C5 C4 118.0(6)
C6 C5 I3 122.0(5)
C4 C5 I3 120.0(5)
F3 C6 C5 119.7(6)
F3 C6 C1 117.4(6)
C5 C6 C1 122.9(6)
C12 C7 C8 117.7(5)
C12 C7 I4 121.8(5)
C8 C7 I4 120.5(5)
F4 C8 C9 119.0(6)
F4 C8 C7 118.9(6)
C9 C8 C7 122.1(6)
C10 C9 C8 117.5(5)
C10 C9 I5 120.2(4)
C8 C9 I5 122.0(5)
F5 C10 C11 120.0(6)
F5 C10 C9 118.0(6)
C11 C10 C9 122.0(6)
C10 C11 C12 118.5(6)
C10 C11 I6 119.5(5)
C12 C11 I6 122.0(4)
F6 C12 C7 119.4(6)
F6 C12 C11 118.5(6)
C7 C12 C11 122.1(6)
N1 C13 C14 124.5(7)
C13 C14 C15 118.6(8)
C16 C15 C14 116.8(6)
C16 C15 C18 120.5(6)
C14 C15 C18 122.7(7)
C17 C16 C15 120.5(7)
N1 C17 C16 123.1(8)
N2 C18 O1 113.1(6)
N2 C18 C15 127.7(6)
O1 C18 C15 119.2(5)
N3 C19 O1 111.2(6)
N3 C19 C20 128.6(5)
O1 C19 C20 120.2(5)
C21 C20 C25 118.4(7)
C21 C20 C19 122.5(5)
C25 C20 C19 119.1(6)
C22 C21 C20 120.7(6)
C21 C22 C23 120.3(7)
O2 C23 C24 124.5(8)
O2 C23 C22 115.6(7)
C24 C23 C22 119.8(7)
C25 C24 C23 119.7(7)
C24 C25 C20 121.1(7)
O2 C29 C30 107.6(9)
C31 C30 C29 109.9(9)
C32 C31 C30 112.8(10)
C31 C32 C33 115.4(10)
C34 C33 C32 116.5(11)
C33 C34 C35 115.0(12)
N4 C36 C37 124.5(8)
C36 C37 C38 118.3(7)
C39 C38 C37 117.9(6)
C39 C38 C41 122.4(6)
C37 C38 C41 119.8(6)
C38 C39 C40 118.1(8)
N4 C40 C39 124.3(8)
N5 C41 O3 113.5(5)
N5 C41 C38 127.4(6)
O3 C41 C38 119.1(5)
N6 C42 O3 111.4(5)
N6 C42 C43 129.5(5)
O3 C42 C43 119.1(5)
C48 C43 C44 118.9(6)
C48 C43 C42 123.0(6)
C44 C43 C42 118.1(6)
C43 C44 C45 121.0(7)
C46 C45 C44 118.6(7)
O4 C46 C45 123.5(7)
O4 C46 C47 116.8(7)
C45 C46 C47 119.7(7)
C48 C47 C46 121.2(7)
C47 C48 C43 120.5(6)
O4 C49 C50 109.1(8)
C49 C50 C51 112.1(9)
C52 C51 C50 114.3(9)
C53 C52 C51 114.5(9)
C52 C53 C54 115.9(10)
C53 C54 C55 114.2(13)
C13 N1 C17 116.5(7)
C18 N2 N3 106.6(6)
C19 N3 N2 106.4(5)
C40 N4 C36 117.0(7)
C41 N5 N6 105.3(5)
C42 N6 N5 107.3(5)
C18 O1 C19 102.6(5)
C23 O2 C29 118.4(7)
C41 O3 C42 102.5(5)
C46 O4 C49 119.3(7)

loop_
_geom_bond_atom_site_label_1
_geom_bond_atom_site_label_2
_geom_bond_distance
C1 C6 1.369(10)
C1 C2 1.388(9)
C1 I1 2.105(6)
C2 F1 1.334(8)
C2 C3 1.386(8)
C3 C4 1.371(9)
C3 I2 2.099(5)
C4 F2 1.332(7)
C4 C5 1.380(8)
C5 C6 1.363(9)
C5 I3 2.094(6)
C6 F3 1.344(7)
C7 C12 1.361(10)
C7 C8 1.391(9)
C7 I4 2.108(6)
C8 F4 1.337(8)
C8 C9 1.376(8)
C9 C10 1.375(9)
C9 I5 2.099(6)
C10 F5 1.338(7)
C10 C11 1.370(9)
C11 C12 1.372(9)
C11 I6 2.103(6)
C12 F6 1.341(7)
C13 N1 1.327(12)
C13 C14 1.377(11)
C14 C15 1.391(9)
C15 C16 1.378(11)
C15 C18 1.459(8)
C16 C17 1.373(10)
C17 N1 1.328(11)
C18 N2 1.283(8)
C18 O1 1.353(8)
C19 N3 1.310(9)
C19 O1 1.371(7)
C19 C20 1.441(10)
C20 C21 1.399(10)
C20 C25 1.404(9)
C21 C22 1.362(11)
C22 C23 1.399(11)
C23 O2 1.359(10)
C23 C24 1.389(11)
C24 C25 1.370(11)
C29 O2 1.397(11)
C29 C30 1.534(13)
C30 C31 1.519(15)
C31 C32 1.493(13)
C32 C33 1.521(16)
C33 C34 1.480(16)
C34 C35 1.507(17)
C36 N4 1.327(11)
C36 C37 1.365(10)
C37 C38 1.400(10)
C38 C39 1.370(10)
C38 C41 1.464(8)
C39 C40 1.404(11)
C40 N4 1.295(12)
C41 N5 1.279(8)
C41 O3 1.354(8)
C42 N6 1.285(9)
C42 O3 1.369(7)
C42 C43 1.450(9)
C43 C48 1.388(10)
C43 C44 1.394(9)
C44 C45 1.397(10)
C45 C46 1.390(11)
C46 O4 1.348(9)
C46 C47 1.394(11)
C47 C48 1.353(10)
C49 O4 1.415(10)
C49 C50 1.498(12)
C50 C51 1.531(14)
C51 C52 1.512(12)
C52 C53 1.485(14)
C53 C54 1.502(15)
C54 C55 1.510(19)
N2 N3 1.390(8)
N5 N6 1.403(8)
